data_1506203
loop_
_publ_author_name
'Wender, Paul A.'
'Horan, Joshua C.'

_publ_section_title
;
 Synthesis and PKC binding of a new class of a-ring diversifiable
 bryostatin analogues utilizing a double asymmetric hydrogenation and
 cross-coupling strategy.
;
_journal_issue 20
_journal_name_full 'Organic letters'
_journal_page_first 4581
_journal_page_last 4584
_journal_paper_doi 10.1021/ol0618149
_journal_volume 8
_journal_year 2006
_chemical_absolute_configuration ad
_chemical_formula_moiety 'C13 H14 Br N O'
_chemical_formula_sum 'C13 H14 Br N O'
_chemical_formula_weight 280.16
_space_group_IT_number 19
_symmetry_cell_setting orthorhombic
_symmetry_space_group_name_Hall 'P 2ac 2ab'
_symmetry_space_group_name_H-M 'P 21 21 21'
_atom_sites_solution_hydrogens geom
_atom_sites_solution_primary direct
_atom_sites_solution_secondary difmap
_audit_creation_method SHELXL-97
_cell_angle_alpha 90.00
_cell_angle_beta 90.00
_cell_angle_gamma 90.00
_cell_formula_units_Z 4
_cell_length_a 5.5389(5)
_cell_length_b 8.4692(8)
_cell_length_c 27.111(3)
_cell_measurement_reflns_used 3604
_cell_measurement_temperature 138
_cell_measurement_theta_max 24.6
_cell_measurement_theta_min 2.52
_cell_volume 1271.8(2)
_computing_structure_refinement 'SHELXL-97 (Sheldrick, 1997)'
_computing_structure_solution 'SHELXS-97 (Sheldrick, 1990)'
_diffrn_ambient_temperature 138
_diffrn_measured_fraction_theta_full 0.988
_diffrn_measured_fraction_theta_max 0.988
_diffrn_measurement_device_type
;
;
_diffrn_measurement_method
;
;
_diffrn_radiation_monochromator graphite
_diffrn_radiation_source 'fine-focus sealed tube'
_diffrn_radiation_type MoK\a
_diffrn_radiation_wavelength 0.71073
_diffrn_reflns_av_R_equivalents 0.0377
_diffrn_reflns_av_sigmaI/netI 0.0517
_diffrn_reflns_limit_h_max 6
_diffrn_reflns_limit_h_min -6
_diffrn_reflns_limit_k_max 9
_diffrn_reflns_limit_k_min -6
_diffrn_reflns_limit_l_max 31
_diffrn_reflns_limit_l_min -31
_diffrn_reflns_number 5763
_diffrn_reflns_theta_full 24.71
_diffrn_reflns_theta_max 24.71
_diffrn_reflns_theta_min 2.52
_diffrn_standards_decay_% 'not measured'
_diffrn_standards_interval_count 'not measured'
_diffrn_standards_interval_time 'not measured'
_diffrn_standards_number 'not measured'
_exptl_absorpt_coefficient_mu 3.211
_exptl_absorpt_correction_T_max 0.39
_exptl_absorpt_correction_T_min 0.22
_exptl_absorpt_correction_type multi-scan
_exptl_absorpt_process_details 'SADABS, G.M. Sheldrick (1996)'
_exptl_crystal_colour colorless
_exptl_crystal_density_diffrn 1.463
_exptl_crystal_density_method 'not measured'
_exptl_crystal_description cubic
_exptl_crystal_F_000 568
_exptl_crystal_size_max 0.40
_exptl_crystal_size_mid 0.30
_exptl_crystal_size_min 0.29
_refine_diff_density_max 0.566
_refine_diff_density_min -0.572
_refine_diff_density_rms 0.060
_refine_ls_abs_structure_details 'Flack H D (1983), Acta Cryst. A39, 876-881'
_refine_ls_abs_structure_Flack 0.003(11)
_refine_ls_extinction_method none
_refine_ls_goodness_of_fit_ref 0.985
_refine_ls_hydrogen_treatment mixed
_refine_ls_matrix_type full
_refine_ls_number_parameters 145
_refine_ls_number_reflns 2089
_refine_ls_number_restraints 0
_refine_ls_restrained_S_all 0.985
_refine_ls_R_factor_all 0.0299
_refine_ls_R_factor_gt 0.0271
_refine_ls_shift/su_max 0.000
_refine_ls_shift/su_mean 0.000
_refine_ls_structure_factor_coef Fsqd
_refine_ls_weighting_details 'w=1/[\s^2^(Fo^2^)+(0.0227P)^2^+0.0000P] where P=(Fo^2^+2Fc^2^)/3'
_refine_ls_weighting_scheme calc
_refine_ls_wR_factor_gt 0.0618
_refine_ls_wR_factor_ref 0.0625
_reflns_number_gt 1940
_reflns_number_total 2089
_reflns_threshold_expression >2sigma(I)
_cod_data_source_file ol0618149si20060723_011241.cif
_cod_data_source_block shelxl
_cod_original_sg_symbol_H-M P212121
_cod_database_code 1506203

loop_
_symmetry_equiv_pos_as_xyz
'x, y, z'
'x+1/2, -y+1/2, -z'
'-x, y+1/2, -z+1/2'
'-x+1/2, -y, z+1/2'

loop_
_atom_site_label
_atom_site_type_symbol
_atom_site_fract_x
_atom_site_fract_y
_atom_site_fract_z
_atom_site_U_iso_or_equiv
_atom_site_adp_type
_atom_site_occupancy
_atom_site_symmetry_multiplicity
_atom_site_calc_flag
_atom_site_refinement_flags
Br1 Br 0.46394(6) 0.37928(4) 0.319404(11) 0.03659(12) Uani 1 1 d .
O1 O -0.0391(4) 0.4228(2) 0.08739(6) 0.0244(4) Uani 1 1 d .
N1 N 0.3194(5) 0.7897(3) 0.07382(10) 0.0366(7) Uani 1 1 d .
C1 C -0.0749(6) 0.0951(3) 0.00706(12) 0.0379(8) Uani 1 1 d .
H1A H 0.0872 0.1118 -0.0002 0.045 Uiso 1 1 calc R
H1B H -0.1829 0.0703 -0.0180 0.045 Uiso 1 1 calc R
C2 C -0.1512(6) 0.1066(4) 0.05271(11) 0.0328(7) Uani 1 1 d .
H2 H -0.3147 0.0890 0.0583 0.039 Uiso 1 1 calc R
C3 C 0.0017(5) 0.1456(3) 0.09653(10) 0.0300(7) Uani 1 1 d .
H3A H 0.1682 0.1574 0.0861 0.036 Uiso 1 1 calc R
H3B H -0.0054 0.0590 0.1199 0.036 Uiso 1 1 calc R
C4 C -0.0812(5) 0.2982(3) 0.12210(10) 0.0253(7) Uani 1 1 d .
H4 H -0.2549 0.2910 0.1285 0.030 Uiso 1 1 calc R
C5 C 0.0476(5) 0.3260(3) 0.17012(9) 0.0236(6) Uani 1 1 d .
C6 C 0.2529(5) 0.4201(4) 0.17332(11) 0.0299(7) Uani 1 1 d .
H6 H 0.3081 0.4722 0.1453 0.036 Uiso 1 1 calc R
C7 C 0.3763(6) 0.4380(4) 0.21722(11) 0.0300(7) Uani 1 1 d .
H7 H 0.5124 0.5021 0.2188 0.036 Uiso 1 1 calc R
C8 C 0.2951(5) 0.3594(4) 0.25884(10) 0.0277(7) Uani 1 1 d .
C9 C 0.0893(6) 0.2662(4) 0.25689(11) 0.0341(8) Uani 1 1 d .
H9 H 0.0342 0.2148 0.2850 0.041 Uiso 1 1 calc R
C10 C -0.0324(6) 0.2506(3) 0.21294(11) 0.0326(7) Uani 1 1 d .
H10 H -0.1708 0.1885 0.2117 0.039 Uiso 1 1 calc R
C11 C -0.1858(6) 0.5569(4) 0.09575(11) 0.0277(7) Uani 1 1 d .
H11A H -0.1626 0.5953 0.1291 0.033 Uiso 1 1 calc R
H11B H -0.3546 0.5295 0.0916 0.033 Uiso 1 1 calc R
C12 C -0.1151(5) 0.6832(4) 0.05901(11) 0.0276(7) Uani 1 1 d .
H12A H -0.1257 0.6401 0.0259 0.033 Uiso 1 1 calc R
H12B H -0.2285 0.7702 0.0613 0.033 Uiso 1 1 calc R
C13 C 0.1296(6) 0.7431(4) 0.06723(11) 0.0265(7) Uani 1 1 d .

loop_
_atom_site_aniso_label
_atom_site_aniso_U_11
_atom_site_aniso_U_22
_atom_site_aniso_U_33
_atom_site_aniso_U_23
_atom_site_aniso_U_13
_atom_site_aniso_U_12
Br1 0.04082(18) 0.0411(2) 0.02784(16) 0.00011(15) -0.00518(13) 0.00460(15)
O1 0.0317(11) 0.0175(10) 0.0240(10) 0.0036(7) 0.0047(9) 0.0045(9)
N1 0.0320(17) 0.0376(17) 0.0402(16) 0.0027(13) -0.0036(13) -0.0003(14)
C1 0.050(2) 0.0272(19) 0.0366(18) -0.0015(14) -0.0087(15) -0.0004(17)
C2 0.0355(16) 0.0204(17) 0.0424(19) -0.0022(15) -0.0042(13) 0.0015(15)
C3 0.0362(17) 0.0217(16) 0.0320(15) 0.0013(12) -0.0004(12) 0.0051(15)
C4 0.0302(17) 0.0212(15) 0.0244(15) 0.0060(12) 0.0031(12) 0.0008(13)
C5 0.0281(14) 0.0180(14) 0.0248(15) 0.0011(11) 0.0063(12) 0.0045(12)
C6 0.0326(16) 0.0327(19) 0.0246(15) 0.0059(14) 0.0077(13) 0.0002(13)
C7 0.0269(16) 0.0291(17) 0.0341(17) 0.0029(14) 0.0025(13) -0.0036(13)
C8 0.0305(15) 0.0280(18) 0.0247(15) -0.0022(15) -0.0019(11) 0.0045(15)
C9 0.040(2) 0.034(2) 0.0276(16) 0.0103(14) 0.0048(14) -0.0025(15)
C10 0.0349(18) 0.0280(17) 0.0349(17) 0.0084(13) 0.0025(15) -0.0074(16)
C11 0.0302(17) 0.0232(17) 0.0297(17) 0.0042(14) 0.0027(13) 0.0024(13)
C12 0.0271(17) 0.0222(17) 0.0334(17) 0.0071(13) -0.0035(12) -0.0007(12)
C13 0.036(2) 0.0223(17) 0.0214(15) 0.0051(13) 0.0005(14) 0.0069(14)

loop_
_atom_type_symbol
_atom_type_description
_atom_type_scat_dispersion_real
_atom_type_scat_dispersion_imag
_atom_type_scat_source
C C 0.0033 0.0016 'International Tables Vol C Tables 4.2.6.8 and 6.1.1.4'
H H 0.0000 0.0000 'International Tables Vol C Tables 4.2.6.8 and 6.1.1.4'
N N 0.0061 0.0033 'International Tables Vol C Tables 4.2.6.8 and 6.1.1.4'
O O 0.0106 0.0060 'International Tables Vol C Tables 4.2.6.8 and 6.1.1.4'
Br Br -0.2901 2.4595 'International Tables Vol C Tables 4.2.6.8 and 6.1.1.4'

loop_
_geom_angle_atom_site_label_1
_geom_angle_atom_site_label_2
_geom_angle_atom_site_label_3
_geom_angle
C11 O1 C4 113.1(2)
C2 C1 H1A 120.0
C2 C1 H1B 120.0
H1A C1 H1B 120.0
C1 C2 C3 125.7(3)
C1 C2 H2 117.2
C3 C2 H2 117.2
C2 C3 C4 112.0(2)
C2 C3 H3A 109.2
C4 C3 H3A 109.2
C2 C3 H3B 109.2
C4 C3 H3B 109.2
H3A C3 H3B 107.9
O1 C4 C5 112.1(2)
O1 C4 C3 105.9(2)
C5 C4 C3 112.4(2)
O1 C4 H4 108.8
C5 C4 H4 108.8
C3 C4 H4 108.8
C6 C5 C10 118.0(3)
C6 C5 C4 122.1(2)
C10 C5 C4 119.9(2)
C7 C6 C5 121.4(3)
C7 C6 H6 119.3
C5 C6 H6 119.3
C6 C7 C8 119.3(3)
C6 C7 H7 120.4
C8 C7 H7 120.4
C7 C8 C9 120.6(3)
C7 C8 Br1 120.1(2)
C9 C8 Br1 119.2(2)
C10 C9 C8 119.4(3)
C10 C9 H9 120.3
C8 C9 H9 120.3
C9 C10 C5 121.4(3)
C9 C10 H10 119.3
C5 C10 H10 119.3
O1 C11 C12 108.3(2)
O1 C11 H11A 110.0
C12 C11 H11A 110.0
O1 C11 H11B 110.0
C12 C11 H11B 110.0
H11A C11 H11B 108.4
C13 C12 C11 112.6(2)
C13 C12 H12A 109.1
C11 C12 H12A 109.1
C13 C12 H12B 109.1
C11 C12 H12B 109.1
H12A C12 H12B 107.8
N1 C13 C12 179.7(4)

loop_
_geom_bond_atom_site_label_1
_geom_bond_atom_site_label_2
_geom_bond_distance
Br1 C8 1.897(3)
O1 C11 1.415(3)
O1 C4 1.433(3)
N1 C13 1.137(4)
C1 C2 1.312(4)
C1 H1A 0.9300
C1 H1B 0.9300
C2 C3 1.496(4)
C2 H2 0.9300
C3 C4 1.536(4)
C3 H3A 0.9700
C3 H3B 0.9700
C4 C5 1.503(4)
C4 H4 0.9800
C5 C6 1.392(4)
C5 C10 1.397(4)
C6 C7 1.381(4)
C6 H6 0.9300
C7 C8 1.385(4)
C7 H7 0.9300
C8 C9 1.387(4)
C9 C10 1.375(4)
C9 H9 0.9300
C10 H10 0.9300
C11 C12 1.513(4)
C11 H11A 0.9700
C11 H11B 0.9700
C12 C13 1.464(4)
C12 H12A 0.9700
C12 H12B 0.9700

loop_
_geom_torsion_atom_site_label_1
_geom_torsion_atom_site_label_2
_geom_torsion_atom_site_label_3
_geom_torsion_atom_site_label_4
_geom_torsion
C1 C2 C3 C4 119.1(3)
C11 O1 C4 C5 -80.6(3)
C11 O1 C4 C3 156.5(2)
C2 C3 C4 O1 -65.5(3)
C2 C3 C4 C5 171.8(2)
O1 C4 C5 C6 -24.5(4)
C3 C4 C5 C6 94.7(3)
O1 C4 C5 C10 158.3(3)
C3 C4 C5 C10 -82.5(3)
C10 C5 C6 C7 0.6(4)
C4 C5 C6 C7 -176.6(3)
C5 C6 C7 C8 0.5(5)
C6 C7 C8 C9 -1.3(5)
C6 C7 C8 Br1 179.1(2)
C7 C8 C9 C10 0.8(5)
Br1 C8 C9 C10 -179.5(2)
C8 C9 C10 C5 0.4(5)
C6 C5 C10 C9 -1.1(5)
C4 C5 C10 C9 176.2(3)
C4 O1 C11 C12 176.7(2)
O1 C11 C12 C13 -66.5(3)

loop_
_cod_related_entry_id
_cod_related_entry_database
_cod_related_entry_code
1 ChemSpider 10148377
